data_4108448
loop_
_publ_author_name
'Jeyaraman Sankar'
'Shigeki Mori'
'Shohei Saito'
'Harapriya Rath'
'Masaaki Suzuki'
'Yasuhide Inokuma'
'Hiroshi Shinokubo'
'Kil Suk Kim'
'Zin Seok Yoon'
'Jae-Yoon Shin'
'Jong Min Lim'
'Yoichi Matsuzaki'
'Osamu Matsushita'
'Atsuya Muranaka'
'Nagao Kobayashi'
'Dongho Kim'
'Atsuhiro Osuka'

_publ_section_title
;
 Unambiguous Identification of M\"obius Aromaticity for
 meso-Aryl-Substituted [28]Hexaphyrins(1.1.1.1.1.1)
;
_journal_name_full 'Journal of the American Chemical Society'
_journal_page_first 13568
_journal_page_last 13579
_journal_paper_doi 10.1021/ja801983d
_journal_volume 130
_journal_year 2008
_chemical_formula_sum 'C69.34 H43.38 Cl0.65 F12 N6 O1.35'
_chemical_formula_weight 1232.33
_chemical_name_systematic
; 
 ? 
;
_space_group_IT_number 2
_symmetry_cell_setting triclinic
_symmetry_Int_Tables_number 2
_symmetry_space_group_name_Hall '-P 1'
_symmetry_space_group_name_H-M 'P -1'
_atom_sites_solution_hydrogens geom
_atom_sites_solution_primary direct
_atom_sites_solution_secondary difmap
_audit_creation_method SHELXL-97
_cell_angle_alpha 102.042(2)
_cell_angle_beta 113.657(2)
_cell_angle_gamma 105.822(2)
_cell_formula_units_Z 2
_cell_length_a 13.8770(14)
_cell_length_b 14.6082(14)
_cell_length_c 16.7087(17)
_cell_measurement_reflns_used 5886
_cell_measurement_temperature 90(2)
_cell_measurement_theta_max 28.01
_cell_measurement_theta_min 2.37
_cell_volume 2783.8(5)
_computing_cell_refinement 'Bruker SMART'
_computing_data_collection 'Bruker SMART'
_computing_data_reduction 'Bruker SAINT'
_computing_molecular_graphics 'Bruker SHELXTL'
_computing_publication_material 'Bruker SHELXTL'
_computing_structure_refinement 'SHELXL-97 (Sheldrick, 1997)'
_computing_structure_solution 'SHELXS-97 (Sheldrick, 1990)'
_diffrn_ambient_temperature 90(2)
_diffrn_detector_area_resol_mean 8.366
_diffrn_measured_fraction_theta_full 0.891
_diffrn_measured_fraction_theta_max 0.891
_diffrn_measurement_device_type 'CCD area detector'
_diffrn_measurement_method 'phi and omega scans'
_diffrn_radiation_monochromator graphite
_diffrn_radiation_source 'fine-focus sealed tube'
_diffrn_radiation_type MoK\a
_diffrn_radiation_wavelength 0.71073
_diffrn_reflns_av_R_equivalents 0.0279
_diffrn_reflns_av_sigmaI/netI 0.0752
_diffrn_reflns_limit_h_max 18
_diffrn_reflns_limit_h_min -7
_diffrn_reflns_limit_k_max 17
_diffrn_reflns_limit_k_min -19
_diffrn_reflns_limit_l_max 18
_diffrn_reflns_limit_l_min -21
_diffrn_reflns_number 17648
_diffrn_reflns_theta_full 28.26
_diffrn_reflns_theta_max 28.26
_diffrn_reflns_theta_min 1.43
_exptl_absorpt_coefficient_mu 0.140
_exptl_absorpt_correction_T_max 0.9658
_exptl_absorpt_correction_T_min 0.9269
_exptl_absorpt_correction_type empirical
_exptl_crystal_colour violet
_exptl_crystal_density_diffrn 1.470
_exptl_crystal_description prism
_exptl_crystal_F_000 1262
_exptl_crystal_size_max 0.55
_exptl_crystal_size_mid 0.30
_exptl_crystal_size_min 0.25
_refine_diff_density_max 1.681
_refine_diff_density_min -0.580
_refine_diff_density_rms 0.076
_refine_ls_extinction_method none
_refine_ls_goodness_of_fit_ref 1.036
_refine_ls_hydrogen_treatment constr
_refine_ls_matrix_type full
_refine_ls_number_parameters 878
_refine_ls_number_reflns 12308
_refine_ls_number_restraints 180
_refine_ls_restrained_S_all 1.033
_refine_ls_R_factor_all 0.0969
_refine_ls_R_factor_gt 0.0677
_refine_ls_shift/su_max 0.000
_refine_ls_shift/su_mean 0.000
_refine_ls_structure_factor_coef Fsqd
_refine_ls_weighting_details 'calc w=1/[\s^2^(Fo^2^)+(0.0812P)^2^+3.2757P] where P=(Fo^2^+2Fc^2^)/3'
_refine_ls_weighting_scheme calc
_refine_ls_wR_factor_gt 0.1723
_refine_ls_wR_factor_ref 0.1943
_reflns_number_gt 8765
_reflns_number_total 12308
_reflns_threshold_expression >2sigma(I)
_cod_data_source_file ja801983d_si_006.cif
_cod_data_source_block 71107sankar
_cod_database_code 4108448

loop_
_symmetry_equiv_pos_as_xyz
'x, y, z'
'-x, -y, -z'

loop_
_atom_site_label
_atom_site_type_symbol
_atom_site_fract_x
_atom_site_fract_y
_atom_site_fract_z
_atom_site_U_iso_or_equiv
_atom_site_adp_type
_atom_site_occupancy
_atom_site_symmetry_multiplicity
_atom_site_calc_flag
_atom_site_refinement_flags
_atom_site_disorder_assembly
_atom_site_disorder_group
C1 C 0.6821(2) -0.35695(19) 0.17441(18) 0.0198(5) Uani 1 1 d . . .
C2 C 0.6704(2) -0.4437(2) 0.10907(18) 0.0220(5) Uani 1 1 d . . .
H2 H 0.6197 -0.5120 0.0911 0.026 Uiso 1 1 calc R . .
C3 C 0.7437(2) -0.4129(2) 0.07655(19) 0.0232(5) Uani 1 1 d . . .
H3 H 0.7532 -0.4560 0.0318 0.028 Uiso 1 1 calc R . .
C4 C 0.8042(2) -0.3050(2) 0.12073(18) 0.0206(5) Uani 1 1 d . . .
C5 C 0.8916(2) -0.2398(2) 0.11432(19) 0.0229(5) Uani 1 1 d . . .
C6 C 0.9402(2) -0.1336(2) 0.1606(2) 0.0248(6) Uani 1 1 d . . .
C7 C 0.8975(3) -0.0683(2) 0.1951(3) 0.0344(7) Uani 1 1 d . . .
H7 H 0.8228 -0.0878 0.1887 0.041 Uiso 1 1 calc R . .
C8 C 0.9804(3) 0.0277(2) 0.2394(2) 0.0317(7) Uani 1 1 d . . .
H8 H 0.9736 0.0869 0.2689 0.038 Uiso 1 1 calc R . .
C9 C 1.0777(2) 0.0245(2) 0.23422(19) 0.0220(5) Uani 1 1 d . . .
C10 C 1.1904(2) 0.0983(2) 0.28132(18) 0.0211(5) Uani 1 1 d . . .
C11 C 1.2202(2) 0.2024(2) 0.32097(19) 0.0223(5) Uani 1 1 d . . .
C12 C 1.3317(2) 0.2786(2) 0.3815(2) 0.0260(6) Uani 1 1 d . . .
H12 H 1.4003 0.2672 0.4058 0.031 Uiso 1 1 calc R . .
C13 C 1.3249(2) 0.3704(2) 0.3992(2) 0.0270(6) Uani 1 1 d . . .
H13 H 1.3877 0.4345 0.4372 0.032 Uiso 1 1 calc R . .
C14 C 1.2082(2) 0.3548(2) 0.35135(19) 0.0230(5) Uani 1 1 d . . .
C15 C 1.1603(2) 0.4262(2) 0.34273(19) 0.0230(5) Uani 1 1 d . . .
C16 C 1.0418(2) 0.4006(2) 0.29487(18) 0.0218(5) Uani 1 1 d . . .
C17 C 0.9883(2) 0.4691(2) 0.27084(19) 0.0233(5) Uani 1 1 d . . .
H17 H 1.0255 0.5406 0.2878 0.028 Uiso 1 1 calc R . .
C18 C 0.8758(2) 0.4126(2) 0.21988(19) 0.0230(5) Uani 1 1 d . . .
H18 H 0.8173 0.4358 0.1918 0.028 Uiso 1 1 calc R . .
C19 C 0.8602(2) 0.3106(2) 0.21572(17) 0.0208(5) Uani 1 1 d . . .
C20 C 0.7553(2) 0.2286(2) 0.17384(18) 0.0218(5) Uani 1 1 d . . .
C21 C 0.7369(2) 0.1403(2) 0.19572(18) 0.0227(5) Uani 1 1 d . A .
C22 C 0.6436(2) 0.0451(2) 0.14277(19) 0.0252(6) Uani 1 1 d . . .
H22 H 0.5836 0.0264 0.0809 0.030 Uiso 1 1 calc R . .
C23 C 0.6531(2) -0.0155(2) 0.19452(18) 0.0237(6) Uani 1 1 d . . .
H23 H 0.6024 -0.0842 0.1749 0.028 Uiso 1 1 calc R . .
C24 C 0.7520(2) 0.0419(2) 0.28279(18) 0.0222(5) Uani 1 1 d . A .
C25 C 0.7835(2) 0.0176(2) 0.36357(19) 0.0247(6) Uani 1 1 d . . .
C26 C 0.7405(3) -0.0832(2) 0.35700(19) 0.0254(6) Uani 1 1 d . A .
C27 C 0.7145(3) -0.1215(2) 0.4217(2) 0.0362(7) Uani 1 1 d . . .
H27 H 0.7327 -0.0823 0.4827 0.043 Uiso 1 1 calc R A .
C28 C 0.6597(3) -0.2232(2) 0.3793(2) 0.0345(7) Uani 1 1 d . A .
H28 H 0.6269 -0.2696 0.4027 0.041 Uiso 1 1 calc R . .
C29 C 0.6601(2) -0.2482(2) 0.29176(19) 0.0238(6) Uani 1 1 d . . .
C30 C 0.6332(2) -0.3457(2) 0.23151(18) 0.0216(5) Uani 1 1 d . A .
C31 C 0.9423(2) -0.2847(2) 0.0627(2) 0.0252(6) Uani 1 1 d . . .
C32 C 0.9220(3) -0.2818(2) -0.0239(2) 0.0352(7) Uani 1 1 d . . .
C33 C 0.9680(3) -0.3243(3) -0.0735(2) 0.0475(10) Uani 1 1 d . . .
H33 H 0.9513 -0.3213 -0.1336 0.057 Uiso 1 1 calc R . .
C34 C 1.0374(3) -0.3702(3) -0.0345(3) 0.0473(9) Uani 1 1 d . . .
H34 H 1.0679 -0.4013 -0.0686 0.057 Uiso 1 1 calc R . .
C35 C 1.0642(3) -0.3725(3) 0.0527(3) 0.0425(8) Uani 1 1 d . . .
H35 H 1.1159 -0.4018 0.0810 0.051 Uiso 1 1 calc R . .
C36 C 1.0149(3) -0.3314(2) 0.0983(2) 0.0324(7) Uani 1 1 d . . .
C37 C 1.2840(2) 0.06365(19) 0.29640(19) 0.0223(5) Uani 1 1 d . . .
C38 C 1.3633(2) 0.0933(2) 0.2669(2) 0.0274(6) Uani 1 1 d . . .
C39 C 1.4493(3) 0.0598(2) 0.2807(3) 0.0380(8) Uani 1 1 d . . .
H39 H 1.5020 0.0831 0.2593 0.046 Uiso 1 1 calc R . .
C40 C 1.4582(3) -0.0081(2) 0.3259(3) 0.0412(8) Uani 1 1 d . . .
H40 H 1.5167 -0.0331 0.3352 0.049 Uiso 1 1 calc R . .
C41 C 1.3833(3) -0.0399(2) 0.3576(2) 0.0357(7) Uani 1 1 d . . .
H41 H 1.3900 -0.0860 0.3902 0.043 Uiso 1 1 calc R . .
C42 C 1.2988(2) -0.0045(2) 0.34168(19) 0.0263(6) Uani 1 1 d . . .
C43 C 1.2394(2) 0.5347(2) 0.3840(2) 0.0243(6) Uani 1 1 d . . .
C44 C 1.2584(2) 0.5906(2) 0.3310(2) 0.0286(6) Uani 1 1 d . . .
C45 C 1.3337(3) 0.6901(2) 0.3678(2) 0.0354(7) Uani 1 1 d . . .
H45 H 1.3458 0.7248 0.3283 0.042 Uiso 1 1 calc R . .
C46 C 1.3912(3) 0.7383(2) 0.4628(2) 0.0368(8) Uani 1 1 d . . .
H46 H 1.4438 0.8076 0.4899 0.044 Uiso 1 1 calc R . .
C47 C 1.3739(3) 0.6878(2) 0.5196(2) 0.0346(7) Uani 1 1 d . . .
H47 H 1.4120 0.7217 0.5856 0.042 Uiso 1 1 calc R . .
C48 C 1.3006(2) 0.5878(2) 0.4789(2) 0.0290(6) Uani 1 1 d . . .
C49 C 0.6529(2) 0.2364(2) 0.10683(19) 0.0241(6) Uani 1 1 d . . .
C50 C 0.6413(3) 0.2565(2) 0.0272(2) 0.0291(6) Uani 1 1 d . . .
C51 C 0.5473(3) 0.2672(2) -0.0331(2) 0.0355(7) Uani 1 1 d . . .
H51 H 0.5438 0.2822 -0.0866 0.043 Uiso 1 1 calc R . .
C52 C 0.4583(3) 0.2557(2) -0.0145(2) 0.0399(8) Uani 1 1 d . . .
H52 H 0.3920 0.2624 -0.0560 0.048 Uiso 1 1 calc R . .
C53 C 0.4627(3) 0.2350(2) 0.0624(2) 0.0365(7) Uani 1 1 d . . .
H53 H 0.4007 0.2270 0.0752 0.044 Uiso 1 1 calc R . .
C54 C 0.5595(3) 0.2260(2) 0.1206(2) 0.0289(6) Uani 1 1 d . . .
C55 C 0.8641(2) 0.1050(2) 0.45717(15) 0.0272(11) Uani 0.774(3) 1 d PGU A 1
C56 C 0.9819(2) 0.1434(3) 0.49125(18) 0.0444(12) Uani 0.774(3) 1 d PGU A 1
C57 C 1.05457(18) 0.2224(3) 0.57758(19) 0.0481(13) Uani 0.774(3) 1 d PGU A 1
H57 H 1.1351 0.2486 0.6009 0.058 Uiso 0.774(3) 1 calc PR A 1
C58 C 1.0094(2) 0.2629(2) 0.62984(16) 0.0312(10) Uani 0.774(3) 1 d PGU A 1
H58 H 1.0590 0.3169 0.6888 0.037 Uiso 0.774(3) 1 calc PR A 1
C59 C 0.8916(2) 0.2245(2) 0.59576(19) 0.0277(9) Uani 0.774(3) 1 d PGU A 1
H59 H 0.8607 0.2522 0.6315 0.033 Uiso 0.774(3) 1 calc PR A 1
C60 C 0.81890(18) 0.1456(2) 0.50943(19) 0.0234(9) Uani 0.774(3) 1 d PGU A 1
C61 C 0.5564(3) -0.4365(2) 0.23263(19) 0.0241(6) Uani 1 1 d . . .
C62 C 0.4427(3) -0.4566(2) 0.2029(2) 0.0316(7) Uani 1 1 d . A .
C63 C 0.3662(3) -0.5414(2) 0.1991(2) 0.0369(7) Uani 1 1 d . . .
H63 H 0.2878 -0.5521 0.1761 0.044 Uiso 1 1 calc R A .
C64 C 0.4060(3) -0.6106(2) 0.2295(2) 0.0362(7) Uani 1 1 d . A .
H64 H 0.3550 -0.6703 0.2280 0.043 Uiso 1 1 calc R . .
C65 C 0.5199(3) -0.5936(2) 0.2623(2) 0.0338(7) Uani 1 1 d . . .
H65 H 0.5485 -0.6404 0.2848 0.041 Uiso 1 1 calc R A .
C66 C 0.5907(3) -0.5089(2) 0.2619(2) 0.0280(6) Uani 1 1 d . A .
C55B C 0.8460(9) 0.0898(8) 0.4546(5) 0.020(3) Uani 0.226(3) 1 d PGU A 2
C56B C 0.9459(9) 0.0847(8) 0.5164(6) 0.040(3) Uani 0.226(3) 1 d PGU A 2
C57B C 1.0119(8) 0.1555(9) 0.6075(6) 0.047(3) Uani 0.226(3) 1 d PGU A 2
H57B H 1.0802 0.1519 0.6497 0.057 Uiso 0.226(3) 1 calc PR A 2
C58B C 0.9782(10) 0.2315(8) 0.6368(6) 0.038(3) Uani 0.226(3) 1 d PGU A 2
H58B H 1.0233 0.2799 0.6990 0.045 Uiso 0.226(3) 1 calc PR A 2
C59B C 0.8784(10) 0.2366(8) 0.5750(8) 0.033(3) Uani 0.226(3) 1 d PGU A 2
H59B H 0.8553 0.2886 0.5950 0.039 Uiso 0.226(3) 1 calc PR A 2
C60B C 0.8123(8) 0.1658(9) 0.4839(7) 0.026(3) Uani 0.226(3) 1 d PGU A 2
F1 F 0.85422(19) -0.23525(17) -0.06083(13) 0.0498(5) Uani 1 1 d . . .
F2 F 1.03953(18) -0.33496(15) 0.18343(14) 0.0425(5) Uani 1 1 d . . .
F3 F 1.35449(16) 0.15830(13) 0.22116(14) 0.0376(4) Uani 1 1 d . . .
F4 F 1.22460(16) -0.03646(13) 0.37234(12) 0.0343(4) Uani 1 1 d . . .
F5 F 1.19940(15) 0.54413(13) 0.23725(12) 0.0340(4) Uani 1 1 d . . .
F6 F 1.28563(16) 0.53722(13) 0.53400(12) 0.0389(4) Uani 1 1 d . . .
F7 F 0.72729(16) 0.26477(16) 0.00758(13) 0.0424(5) Uani 1 1 d . . .
F8 F 0.56594(16) 0.20933(15) 0.19818(13) 0.0374(4) Uani 1 1 d . . .
F9 F 1.0231(2) 0.1072(3) 0.4422(2) 0.0979(18) Uani 0.774(3) 1 d P A 1
F10 F 0.70979(19) 0.10947(19) 0.47658(17) 0.0382(7) Uani 0.774(3) 1 d P A 1
F11 F 0.40216(16) -0.38930(15) 0.17228(16) 0.0444(5) Uani 1 1 d . . .
F12 F 0.70110(16) -0.49396(14) 0.29208(13) 0.0379(4) Uani 1 1 d . . .
F9B F 0.9741(8) 0.0164(7) 0.4891(7) 0.055(3) Uani 0.226(3) 1 d P . 2
F10B F 0.7169(7) 0.1688(7) 0.4309(6) 0.047(3) Uani 0.226(3) 1 d P A 2
N1 N 0.76237(18) -0.27615(16) 0.17762(15) 0.0198(4) Uani 1 1 d . . .
H1N H 0.7845 -0.2125 0.2126 0.024 Uiso 1 1 calc R . .
N2 N 1.04886(19) -0.07371(16) 0.18328(15) 0.0206(5) Uani 1 1 d . . .
H2N H 1.0939 -0.0957 0.1672 0.025 Uiso 1 1 calc R . .
N3 N 1.14787(19) 0.25199(16) 0.30648(16) 0.0225(5) Uani 1 1 d . . .
H3N H 1.0727 0.2218 0.2728 0.027 Uiso 1 1 calc R . .
N4 N 0.96286(19) 0.30450(16) 0.26160(15) 0.0210(5) Uani 1 1 d . . .
N5 N 0.80147(19) 0.13362(17) 0.27896(15) 0.0229(5) Uani 1 1 d . . .
H5N H 0.8667 0.1824 0.3243 0.027 Uiso 1 1 calc R A .
N6 N 0.70723(19) -0.16248(17) 0.27930(15) 0.0215(5) Uani 1 1 d . A .
O1E O 0.1835(2) 0.88632(17) 0.09531(16) 0.0446(6) Uani 1 1 d . . .
H1E H 0.2280 0.8559 0.1028 0.067 Uiso 1 1 calc R . .
C1E C 0.1845(2) 0.93371(17) 0.02878(16) 0.119(3) Uani 1 1 d R . .
H1E1 H 0.2641 0.9814 0.0518 0.143 Uiso 1 1 calc R . .
H1E2 H 0.1602 0.8805 -0.0311 0.143 Uiso 1 1 calc R . .
C2E C 0.1169(6) 0.9847(5) 0.0125(4) 0.0884(18) Uani 1 1 d . . .
H2E1 H 0.0365 0.9365 -0.0206 0.133 Uiso 1 1 calc R . .
H2E2 H 0.1304 1.0233 -0.0261 0.133 Uiso 1 1 calc R . .
H2E3 H 0.1338 1.0319 0.0721 0.133 Uiso 1 1 calc R . .
C1S C 1.0075(7) 0.4586(6) 0.5022(4) 0.063(2) Uani 0.655(4) 1 d P . 3
H1S1 H 1.0428 0.4627 0.5681 0.076 Uiso 0.655(4) 1 calc PR . 3
H1S2 H 1.0594 0.4495 0.4772 0.076 Uiso 0.655(4) 1 calc PR . 3
Cl1S Cl 0.86843(14) 0.35107(9) 0.43288(10) 0.0468(5) Uani 0.655(4) 1 d P . 3
O2E O 1.0200(14) 0.2475(12) 0.4213(11) 0.130(5) Uani 0.345(4) 1 d PU . 4
H2E H 1.0184 0.2692 0.3782 0.195 Uiso 0.345(4) 1 calc PR . 4
C3E C 1.100(3) 0.329(2) 0.512(2) 0.155(10) Uani 0.345(4) 1 d PU . 4
H3E1 H 1.1770 0.3578 0.5170 0.186 Uiso 0.345(4) 1 calc PR . 4
H3E2 H 1.1075 0.3038 0.5634 0.186 Uiso 0.345(4) 1 calc PR . 4
C4E C 1.046(3) 0.415(2) 0.514(2) 0.155(11) Uani 0.345(4) 1 d PU . 4
H4E1 H 0.9728 0.3909 0.4568 0.233 Uiso 0.345(4) 1 calc PR . 4
H4E2 H 1.0993 0.4788 0.5197 0.233 Uiso 0.345(4) 1 calc PR . 4
H4E3 H 1.0331 0.4271 0.5686 0.233 Uiso 0.345(4) 1 calc PR . 4

loop_
_atom_site_aniso_label
_atom_site_aniso_U_11
_atom_site_aniso_U_22
_atom_site_aniso_U_33
_atom_site_aniso_U_23
_atom_site_aniso_U_13
_atom_site_aniso_U_12
C1 0.0167(12) 0.0198(12) 0.0186(12) 0.0068(10) 0.0056(10) 0.0060(10)
C2 0.0202(13) 0.0163(12) 0.0238(13) 0.0057(10) 0.0087(11) 0.0039(10)
C3 0.0245(14) 0.0170(12) 0.0221(13) 0.0032(10) 0.0105(11) 0.0042(11)
C4 0.0191(12) 0.0193(12) 0.0203(12) 0.0054(10) 0.0075(10) 0.0078(10)
C5 0.0196(13) 0.0195(13) 0.0278(14) 0.0077(11) 0.0112(11) 0.0066(11)
C6 0.0213(13) 0.0215(13) 0.0315(14) 0.0092(11) 0.0144(12) 0.0063(11)
C7 0.0261(15) 0.0234(15) 0.060(2) 0.0139(14) 0.0277(15) 0.0098(12)
C8 0.0294(16) 0.0190(14) 0.0510(19) 0.0103(13) 0.0253(15) 0.0085(12)
C9 0.0226(13) 0.0176(12) 0.0275(14) 0.0084(10) 0.0135(11) 0.0082(11)
C10 0.0208(13) 0.0190(13) 0.0238(13) 0.0091(10) 0.0113(11) 0.0067(11)
C11 0.0211(13) 0.0198(13) 0.0242(13) 0.0083(10) 0.0090(11) 0.0084(11)
C12 0.0179(13) 0.0224(14) 0.0297(14) 0.0081(11) 0.0060(11) 0.0064(11)
C13 0.0178(13) 0.0196(13) 0.0313(15) 0.0053(11) 0.0053(12) 0.0040(11)
C14 0.0176(13) 0.0171(12) 0.0268(13) 0.0062(10) 0.0076(11) 0.0027(10)
C15 0.0176(13) 0.0189(13) 0.0250(13) 0.0053(10) 0.0068(11) 0.0044(11)
C16 0.0195(13) 0.0190(13) 0.0209(12) 0.0045(10) 0.0069(11) 0.0058(11)
C17 0.0213(13) 0.0170(12) 0.0271(14) 0.0074(10) 0.0089(11) 0.0062(11)
C18 0.0223(13) 0.0234(13) 0.0235(13) 0.0100(11) 0.0090(11) 0.0115(11)
C19 0.0191(13) 0.0215(13) 0.0178(12) 0.0058(10) 0.0065(10) 0.0073(11)
C20 0.0192(13) 0.0202(13) 0.0196(12) 0.0041(10) 0.0063(11) 0.0061(11)
C21 0.0170(12) 0.0238(13) 0.0199(12) 0.0046(10) 0.0040(10) 0.0083(11)
C22 0.0212(13) 0.0200(13) 0.0221(13) 0.0049(10) 0.0029(11) 0.0052(11)
C23 0.0210(13) 0.0179(13) 0.0213(13) 0.0036(10) 0.0043(11) 0.0048(11)
C24 0.0209(13) 0.0199(13) 0.0221(13) 0.0047(10) 0.0076(11) 0.0094(11)
C25 0.0276(14) 0.0258(14) 0.0208(13) 0.0072(11) 0.0085(11) 0.0164(12)
C26 0.0309(15) 0.0269(14) 0.0215(13) 0.0094(11) 0.0114(12) 0.0175(12)
C27 0.060(2) 0.0341(17) 0.0263(15) 0.0135(13) 0.0239(15) 0.0293(16)
C28 0.057(2) 0.0325(16) 0.0311(16) 0.0176(13) 0.0282(16) 0.0257(16)
C29 0.0260(14) 0.0253(14) 0.0243(13) 0.0114(11) 0.0123(12) 0.0137(12)
C30 0.0214(13) 0.0216(13) 0.0222(13) 0.0094(10) 0.0101(11) 0.0088(11)
C31 0.0223(13) 0.0179(13) 0.0287(14) 0.0028(11) 0.0147(12) -0.0005(11)
C32 0.0339(17) 0.0282(16) 0.0292(15) 0.0047(12) 0.0126(14) 0.0012(13)
C33 0.052(2) 0.042(2) 0.0310(17) -0.0019(15) 0.0266(17) -0.0053(17)
C34 0.046(2) 0.0317(18) 0.058(2) -0.0039(16) 0.0381(19) 0.0014(16)
C35 0.0403(19) 0.0301(17) 0.062(2) 0.0072(15) 0.0359(18) 0.0101(15)
C36 0.0360(17) 0.0252(15) 0.0396(17) 0.0084(13) 0.0240(15) 0.0107(13)
C37 0.0178(12) 0.0141(12) 0.0274(14) 0.0055(10) 0.0068(11) 0.0038(10)
C38 0.0199(13) 0.0187(13) 0.0397(16) 0.0116(12) 0.0120(12) 0.0053(11)
C39 0.0205(15) 0.0252(15) 0.060(2) 0.0107(15) 0.0174(15) 0.0051(12)
C40 0.0226(15) 0.0253(16) 0.058(2) 0.0074(15) 0.0056(15) 0.0123(13)
C41 0.0322(17) 0.0220(15) 0.0378(17) 0.0106(13) 0.0036(14) 0.0109(13)
C42 0.0243(14) 0.0184(13) 0.0243(13) 0.0051(11) 0.0058(11) 0.0034(11)
C43 0.0155(12) 0.0167(13) 0.0341(15) 0.0070(11) 0.0076(11) 0.0059(10)
C44 0.0224(14) 0.0235(14) 0.0329(15) 0.0071(12) 0.0095(12) 0.0082(12)
C45 0.0273(15) 0.0248(15) 0.0487(19) 0.0155(14) 0.0140(15) 0.0084(13)
C46 0.0215(14) 0.0162(14) 0.051(2) 0.0065(13) 0.0047(14) 0.0023(12)
C47 0.0215(14) 0.0213(14) 0.0377(17) 0.0024(12) 0.0007(13) 0.0035(12)
C48 0.0201(14) 0.0226(14) 0.0335(15) 0.0073(12) 0.0059(12) 0.0068(12)
C49 0.0199(13) 0.0187(13) 0.0229(13) 0.0060(10) 0.0039(11) 0.0042(11)
C50 0.0257(15) 0.0251(14) 0.0248(14) 0.0079(11) 0.0069(12) 0.0031(12)
C51 0.0363(17) 0.0243(15) 0.0251(15) 0.0088(12) 0.0006(13) 0.0056(13)
C52 0.0272(16) 0.0312(17) 0.0355(17) 0.0057(14) -0.0047(14) 0.0114(14)
C53 0.0208(15) 0.0328(17) 0.0439(18) 0.0090(14) 0.0067(14) 0.0116(13)
C54 0.0240(14) 0.0269(15) 0.0297(15) 0.0093(12) 0.0087(12) 0.0092(12)
C55 0.031(2) 0.0240(19) 0.0194(17) 0.0053(15) 0.0055(16) 0.0135(17)
C56 0.026(2) 0.054(3) 0.030(2) -0.0099(18) 0.0037(16) 0.0198(19)
C57 0.0200(19) 0.061(3) 0.032(2) -0.012(2) -0.0012(16) 0.0154(19)
C58 0.029(2) 0.029(2) 0.0196(16) 0.0010(15) 0.0017(15) 0.0121(17)
C59 0.032(2) 0.0241(18) 0.0192(18) 0.0032(14) 0.0099(17) 0.0076(15)
C60 0.0259(17) 0.0223(18) 0.0191(18) 0.0071(14) 0.0095(15) 0.0080(14)
C61 0.0313(15) 0.0250(14) 0.0239(13) 0.0119(11) 0.0178(12) 0.0130(12)
C62 0.0341(16) 0.0316(16) 0.0423(17) 0.0212(14) 0.0242(15) 0.0170(14)
C63 0.0309(16) 0.0362(17) 0.051(2) 0.0202(15) 0.0254(15) 0.0117(14)
C64 0.0430(19) 0.0302(16) 0.0412(18) 0.0178(14) 0.0266(16) 0.0095(14)
C65 0.049(2) 0.0262(15) 0.0309(15) 0.0161(12) 0.0208(15) 0.0149(14)
C66 0.0310(15) 0.0310(15) 0.0260(14) 0.0135(12) 0.0152(12) 0.0137(13)
C55B 0.020(4) 0.018(4) 0.020(4) 0.007(3) 0.007(3) 0.011(3)
C56B 0.031(4) 0.039(4) 0.026(4) -0.008(4) -0.001(4) 0.018(4)
C57B 0.032(4) 0.047(5) 0.026(4) -0.009(4) -0.008(4) 0.017(4)
C58B 0.034(5) 0.031(5) 0.022(4) -0.011(4) -0.001(4) 0.013(4)
C59B 0.032(4) 0.031(4) 0.021(4) 0.000(4) 0.009(4) 0.006(4)
C60B 0.031(4) 0.025(4) 0.021(4) 0.006(3) 0.020(3) 0.001(3)
F1 0.0502(13) 0.0553(13) 0.0305(10) 0.0175(9) 0.0105(9) 0.0151(11)
F2 0.0540(12) 0.0506(12) 0.0502(12) 0.0295(10) 0.0340(10) 0.0367(10)
F3 0.0363(10) 0.0320(9) 0.0646(13) 0.0294(9) 0.0346(10) 0.0170(8)
F4 0.0460(11) 0.0278(9) 0.0298(9) 0.0145(7) 0.0190(8) 0.0118(8)
F5 0.0343(10) 0.0276(9) 0.0335(9) 0.0100(7) 0.0137(8) 0.0083(8)
F6 0.0387(10) 0.0286(9) 0.0292(9) 0.0065(7) 0.0073(8) 0.0026(8)
F7 0.0354(10) 0.0532(12) 0.0318(10) 0.0166(9) 0.0162(8) 0.0074(9)
F8 0.0324(10) 0.0485(11) 0.0433(11) 0.0243(9) 0.0231(9) 0.0198(9)
F9 0.0260(15) 0.147(4) 0.0504(19) -0.051(2) 0.0003(13) 0.0300(19)
F10 0.0241(12) 0.0377(14) 0.0336(13) -0.0047(11) 0.0123(10) 0.0018(10)
F11 0.0324(10) 0.0444(11) 0.0800(15) 0.0416(11) 0.0339(11) 0.0237(9)
F12 0.0326(10) 0.0412(11) 0.0457(11) 0.0257(9) 0.0160(9) 0.0199(9)
F9B 0.048(6) 0.051(6) 0.044(5) -0.002(4) 0.000(5) 0.037(5)
F10B 0.020(4) 0.054(6) 0.035(5) -0.019(4) -0.005(3) 0.026(4)
N1 0.0161(10) 0.0170(10) 0.0209(11) 0.0039(8) 0.0072(9) 0.0041(9)
N2 0.0174(11) 0.0174(11) 0.0251(11) 0.0062(9) 0.0106(9) 0.0052(9)
N3 0.0165(11) 0.0162(11) 0.0279(12) 0.0059(9) 0.0068(9) 0.0046(9)
N4 0.0174(11) 0.0186(11) 0.0214(11) 0.0059(9) 0.0062(9) 0.0051(9)
N5 0.0165(11) 0.0191(11) 0.0204(11) 0.0030(9) 0.0010(9) 0.0052(9)
N6 0.0225(11) 0.0202(11) 0.0204(11) 0.0063(9) 0.0088(9) 0.0098(9)
O1E 0.0462(14) 0.0394(13) 0.0434(14) 0.0085(11) 0.0287(12) 0.0047(11)
C1E 0.166(7) 0.062(4) 0.065(4) 0.029(3) 0.027(4) -0.005(4)
C2E 0.125(5) 0.083(4) 0.073(3) 0.034(3) 0.062(4) 0.035(4)
C1S 0.086(5) 0.096(6) 0.038(3) 0.032(4) 0.042(4) 0.056(5)
Cl1S 0.0641(10) 0.0264(7) 0.0490(8) 0.0065(5) 0.0357(7) 0.0096(6)
O2E 0.131(9) 0.124(9) 0.115(8) 0.050(7) 0.054(7) 0.028(7)
C3E 0.159(13) 0.150(13) 0.148(13) 0.041(9) 0.072(10) 0.064(9)
C4E 0.153(14) 0.166(14) 0.150(13) 0.057(10) 0.085(10) 0.050(9)

loop_
_atom_type_symbol
_atom_type_description
_atom_type_scat_dispersion_real
_atom_type_scat_dispersion_imag
_atom_type_scat_source
C C 0.0033 0.0016 'International Tables Vol C Tables 4.2.6.8 and 6.1.1.4'
H H 0.0000 0.0000 'International Tables Vol C Tables 4.2.6.8 and 6.1.1.4'
N N 0.0061 0.0033 'International Tables Vol C Tables 4.2.6.8 and 6.1.1.4'
F F 0.0171 0.0103 'International Tables Vol C Tables 4.2.6.8 and 6.1.1.4'
O O 0.0106 0.0060 'International Tables Vol C Tables 4.2.6.8 and 6.1.1.4'
Cl Cl 0.1484 0.1585 'International Tables Vol C Tables 4.2.6.8 and 6.1.1.4'

loop_
_geom_angle_atom_site_label_1
_geom_angle_atom_site_label_2
_geom_angle_atom_site_label_3
_geom_angle
_geom_angle_site_symmetry_1
N1 C1 C30 121.8(2) .
N1 C1 C2 105.9(2) .
C30 C1 C2 132.2(2) .
C3 C2 C1 108.3(2) .
C3 C2 H2 125.9 .
C1 C2 H2 125.9 .
C2 C3 C4 108.6(2) .
C2 C3 H3 125.7 .
C4 C3 H3 125.7 .
N1 C4 C5 124.7(2) .
N1 C4 C3 105.2(2) .
C5 C4 C3 130.1(2) .
C4 C5 C6 123.1(2) .
C4 C5 C31 118.2(2) .
C6 C5 C31 118.5(2) .
N2 C6 C7 106.2(2) .
N2 C6 C5 122.6(2) .
C7 C6 C5 131.2(3) .
C8 C7 C6 108.6(3) .
C8 C7 H7 125.7 .
C6 C7 H7 125.7 .
C7 C8 C9 108.2(3) .
C7 C8 H8 125.9 .
C9 C8 H8 125.9 .
N2 C9 C8 106.3(2) .
N2 C9 C10 122.6(2) .
C8 C9 C10 130.3(3) .
C11 C10 C9 124.0(2) .
C11 C10 C37 117.5(2) .
C9 C10 C37 118.3(2) .
N3 C11 C10 127.0(2) .
N3 C11 C12 106.0(2) .
C10 C11 C12 127.0(3) .
C13 C12 C11 108.7(2) .
C13 C12 H12 125.6 .
C11 C12 H12 125.6 .
C12 C13 C14 108.2(2) .
C12 C13 H13 125.9 .
C14 C13 H13 125.9 .
N3 C14 C15 124.4(2) .
N3 C14 C13 106.3(2) .
C15 C14 C13 129.1(2) .
C14 C15 C16 123.5(2) .
C14 C15 C43 117.6(2) .
C16 C15 C43 118.9(2) .
N4 C16 C15 123.1(2) .
N4 C16 C17 111.1(2) .
C15 C16 C17 125.8(2) .
C18 C17 C16 106.4(2) .
C18 C17 H17 126.8 .
C16 C17 H17 126.8 .
C17 C18 C19 106.8(2) .
C17 C18 H18 126.6 .
C19 C18 H18 126.6 .
N4 C19 C20 123.7(2) .
N4 C19 C18 110.7(2) .
C20 C19 C18 125.5(2) .
C19 C20 C21 125.0(2) .
C19 C20 C49 118.7(2) .
C21 C20 C49 116.1(2) .
N5 C21 C20 125.6(2) .
N5 C21 C22 105.9(2) .
C20 C21 C22 128.2(2) .
C23 C22 C21 108.8(2) .
C23 C22 H22 125.6 .
C21 C22 H22 125.6 .
C22 C23 C24 107.7(2) .
C22 C23 H23 126.1 .
C24 C23 H23 126.1 .
N5 C24 C25 125.4(2) .
N5 C24 C23 106.4(2) .
C25 C24 C23 127.4(3) .
C26 C25 C24 120.3(3) .
C26 C25 C55B 115.1(5) .
C24 C25 C55B 124.1(5) .
C26 C25 C55 122.3(2) .
C24 C25 C55 117.4(3) .
C55B C25 C55 9.3(5) .
N6 C26 C25 121.7(3) .
N6 C26 C27 109.5(3) .
C25 C26 C27 128.6(3) .
C28 C27 C26 106.8(3) .
C28 C27 H27 126.6 .
C26 C27 H27 126.6 .
C27 C28 C29 106.5(3) .
C27 C28 H28 126.7 .
C29 C28 H28 126.7 .
N6 C29 C30 121.9(2) .
N6 C29 C28 110.2(2) .
C30 C29 C28 127.3(3) .
C1 C30 C29 120.8(2) .
C1 C30 C61 119.6(2) .
C29 C30 C61 119.6(2) .
C32 C31 C36 114.9(3) .
C32 C31 C5 122.4(3) .
C36 C31 C5 122.7(3) .
F1 C32 C31 117.5(3) .
F1 C32 C33 119.3(3) .
C31 C32 C33 123.2(3) .
C34 C33 C32 118.5(3) .
C34 C33 H33 120.7 .
C32 C33 H33 120.7 .
C33 C34 C35 121.2(3) .
C33 C34 H34 119.4 .
C35 C34 H34 119.4 .
C34 C35 C36 118.2(4) .
C34 C35 H35 120.9 .
C36 C35 H35 120.9 .
F2 C36 C35 118.5(3) .
F2 C36 C31 117.6(3) .
C35 C36 C31 123.9(3) .
C38 C37 C42 113.8(3) .
C38 C37 C10 124.7(2) .
C42 C37 C10 121.5(3) .
F3 C38 C39 118.0(3) .
F3 C38 C37 117.9(2) .
C39 C38 C37 124.1(3) .
C38 C39 C40 118.7(3) .
C38 C39 H39 120.7 .
C40 C39 H39 120.6 .
C41 C40 C39 120.3(3) .
C41 C40 H40 119.9 .
C39 C40 H40 119.9 .
C42 C41 C40 118.6(3) .
C42 C41 H41 120.7 .
C40 C41 H41 120.7 .
F4 C42 C41 118.6(3) .
F4 C42 C37 116.9(3) .
C41 C42 C37 124.5(3) .
C48 C43 C44 114.6(3) .
C48 C43 C15 122.4(3) .
C44 C43 C15 123.0(3) .
F5 C44 C45 118.2(3) .
F5 C44 C43 117.9(2) .
C45 C44 C43 124.0(3) .
C46 C45 C44 118.2(3) .
C46 C45 H45 120.9 .
C44 C45 H45 120.9 .
C45 C46 C47 120.7(3) .
C45 C46 H46 119.6 .
C47 C46 H46 119.6 .
C48 C47 C46 118.3(3) .
C48 C47 H47 120.9 .
C46 C47 H47 120.9 .
F6 C48 C47 118.6(3) .
F6 C48 C43 117.2(2) .
C47 C48 C43 124.1(3) .
C50 C49 C54 114.3(3) .
C50 C49 C20 124.3(3) .
C54 C49 C20 121.5(3) .
F7 C50 C51 118.3(3) .
F7 C50 C49 117.8(3) .
C51 C50 C49 123.9(3) .
C50 C51 C52 118.3(3) .
C50 C51 H51 120.8 .
C52 C51 H51 120.8 .
C53 C52 C51 121.3(3) .
C53 C52 H52 119.3 .
C51 C52 H52 119.3 .
C52 C53 C54 117.7(3) .
C52 C53 H53 121.2 .
C54 C53 H53 121.2 .
F8 C54 C53 117.8(3) .
F8 C54 C49 117.6(2) .
C53 C54 C49 124.5(3) .
C56 C55 C60 120.0 .
C56 C55 C25 120.7(2) .
C60 C55 C25 119.3(2) .
F9 C56 C57 120.2(2) .
F9 C56 C55 119.8(2) .
C57 C56 C55 120.0 .
C58 C57 C56 120.0 .
C58 C57 H57 120.0 .
C56 C57 H57 120.0 .
C59 C58 C57 120.0 .
C59 C58 H58 120.0 .
C57 C58 H58 120.0 .
C60 C59 C58 120.0 .
C60 C59 H59 120.0 .
C58 C59 H59 120.0 .
F10 C60 C59 120.9(2) .
F10 C60 C55 119.1(2) .
C59 C60 C55 120.0 .
C62 C61 C66 114.3(3) .
C62 C61 C30 122.1(2) .
C66 C61 C30 123.6(3) .
F11 C62 C63 117.3(3) .
F11 C62 C61 117.9(3) .
C63 C62 C61 124.8(3) .
C62 C63 C64 118.0(3) .
C62 C63 H63 121.0 .
C64 C63 H63 121.0 .
C63 C64 C65 120.0(3) .
C63 C64 H64 120.0 .
C65 C64 H64 120.0 .
C66 C65 C64 119.0(3) .
C66 C65 H65 120.5 .
C64 C65 H65 120.5 .
F12 C66 C65 118.6(3) .
F12 C66 C61 117.5(3) .
C65 C66 C61 123.9(3) .
C56B C55B C60B 120.0 .
C56B C55B C25 117.7(7) .
C60B C55B C25 122.3(7) .
F9B C56B C57B 121.0(8) .
F9B C56B C55B 119.0(8) .
C57B C56B C55B 120.0 .
C56B C57B C58B 120.0 .
C56B C57B H57B 120.0 .
C58B C57B H57B 120.0 .
C59B C58B C57B 120.0 .
C59B C58B H58B 120.0 .
C57B C58B H58B 120.0 .
C58B C59B C60B 120.0 .
C58B C59B H59B 120.0 .
C60B C59B H59B 120.0 .
F10B C60B C59B 118.2(8) .
F10B C60B C55B 121.6(8) .
C59B C60B C55B 120.0 .
F9B F9B C56B 142.6(15) 2_756
C4 N1 C1 112.1(2) .
C4 N1 H1N 123.9 .
C1 N1 H1N 124.0 .
C9 N2 C6 110.6(2) .
C9 N2 H2N 124.7 .
C6 N2 H2N 124.7 .
C14 N3 C11 110.7(2) .
C14 N3 H3N 124.7 .
C11 N3 H3N 124.7 .
C16 N4 C19 105.0(2) .
C24 N5 C21 111.1(2) .
C24 N5 H5N 124.5 .
C21 N5 H5N 124.5 .
C29 N6 C26 106.8(2) .
C1E O1E H1E 109.5 .
C2E C1E O1E 114.0(2) .
C2E C1E H1E1 108.7 .
O1E C1E H1E1 108.7 .
C2E C1E H1E2 108.7 .
O1E C1E H1E2 108.7 .
H1E1 C1E H1E2 107.6 .
C1E C2E H2E1 109.5 .
C1E C2E H2E2 109.5 .
H2E1 C2E H2E2 109.5 .
C1E C2E H2E3 109.5 .
H2E1 C2E H2E3 109.5 .
H2E2 C2E H2E3 109.5 .
C1S C1S Cl1S 108.5(8) 2_766
C1S C1S H1S1 110.0 2_766
Cl1S C1S H1S1 110.0 .
C1S C1S H1S2 110.0 2_766
Cl1S C1S H1S2 110.0 .
H1S1 C1S H1S2 108.4 .
C3E O2E H2E 109.5 .
O2E C3E C4E 105(2) .
O2E C3E H3E1 110.7 .
C4E C3E H3E1 110.7 .
O2E C3E H3E2 110.7 .
C4E C3E H3E2 110.7 .
H3E1 C3E H3E2 108.8 .

loop_
_geom_bond_atom_site_label_1
_geom_bond_atom_site_label_2
_geom_bond_distance
_geom_bond_site_symmetry_2
C1 N1 1.358(3) .
C1 C30 1.384(4) .
C1 C2 1.412(4) .
C2 C3 1.352(4) .
C2 H2 0.9500 .
C3 C4 1.426(4) .
C3 H3 0.9500 .
C4 N1 1.352(3) .
C4 C5 1.381(4) .
C5 C6 1.404(4) .
C5 C31 1.473(4) .
C6 N2 1.366(3) .
C6 C7 1.396(4) .
C7 C8 1.357(4) .
C7 H7 0.9500 .
C8 C9 1.401(4) .
C8 H8 0.9500 .
C9 N2 1.359(3) .
C9 C10 1.402(4) .
C10 C11 1.392(4) .
C10 C37 1.469(4) .
C11 N3 1.365(3) .
C11 C12 1.412(4) .
C12 C13 1.350(4) .
C12 H12 0.9500 .
C13 C14 1.413(4) .
C13 H13 0.9500 .
C14 N3 1.363(3) .
C14 C15 1.383(4) .
C15 C16 1.403(4) .
C15 C43 1.477(4) .
C16 N4 1.352(3) .
C16 C17 1.431(4) .
C17 C18 1.335(4) .
C17 H17 0.9500 .
C18 C19 1.429(4) .
C18 H18 0.9500 .
C19 N4 1.359(3) .
C19 C20 1.387(4) .
C20 C21 1.398(4) .
C20 C49 1.468(4) .
C21 N5 1.360(3) .
C21 C22 1.406(4) .
C22 C23 1.357(4) .
C22 H22 0.9500 .
C23 C24 1.412(4) .
C23 H23 0.9500 .
C24 N5 1.356(4) .
C24 C25 1.397(4) .
C25 C26 1.391(4) .
C25 C55B 1.398(7) .
C25 C55 1.521(3) .
C26 N6 1.357(3) .
C26 C27 1.437(4) .
C27 C28 1.342(5) .
C27 H27 0.9500 .
C28 C29 1.435(4) .
C28 H28 0.9500 .
C29 N6 1.345(3) .
C29 C30 1.411(4) .
C30 C61 1.466(4) .
C31 C32 1.371(4) .
C31 C36 1.377(4) .
C32 F1 1.337(4) .
C32 C33 1.380(5) .
C33 C34 1.353(6) .
C33 H33 0.9500 .
C34 C35 1.362(6) .
C34 H34 0.9500 .
C35 C36 1.364(4) .
C35 H35 0.9500 .
C36 F2 1.340(4) .
C37 C38 1.380(4) .
C37 C42 1.381(4) .
C38 F3 1.339(3) .
C38 C39 1.365(4) .
C39 C40 1.368(5) .
C39 H39 0.9500 .
C40 C41 1.363(5) .
C40 H40 0.9500 .
C41 C42 1.361(4) .
C41 H41 0.9500 .
C42 F4 1.342(3) .
C43 C48 1.372(4) .
C43 C44 1.376(4) .
C44 F5 1.344(3) .
C44 C45 1.366(4) .
C45 C46 1.366(5) .
C45 H45 0.9500 .
C46 C47 1.371(5) .
C46 H46 0.9500 .
C47 C48 1.361(4) .
C47 H47 0.9500 .
C48 F6 1.337(3) .
C49 C50 1.378(4) .
C49 C54 1.379(4) .
C50 F7 1.340(4) .
C50 C51 1.365(4) .
C51 C52 1.366(5) .
C51 H51 0.9500 .
C52 C53 1.363(5) .
C52 H52 0.9500 .
C53 C54 1.367(4) .
C53 H53 0.9500 .
C54 F8 1.341(3) .
C55 C56 1.3900 .
C55 C60 1.3900 .
C56 F9 1.279(3) .
C56 C57 1.3900 .
C57 C58 1.3900 .
C57 H57 0.9500 .
C58 C59 1.3900 .
C58 H58 0.9500 .
C59 C60 1.3900 .
C59 H59 0.9500 .
C60 F10 1.284(3) .
C61 C62 1.371(4) .
C61 C66 1.374(4) .
C62 F11 1.351(3) .
C62 C63 1.364(4) .
C63 C64 1.370(5) .
C63 H63 0.9500 .
C64 C65 1.376(5) .
C64 H64 0.9500 .
C65 C66 1.357(4) .
C65 H65 0.9500 .
C66 F12 1.342(3) .
C55B C56B 1.3900 .
C55B C60B 1.3900 .
C56B F9B 1.234(11) .
C56B C57B 1.3900 .
C57B C58B 1.3900 .
C57B H57B 0.9500 .
C58B C59B 1.3900 .
C58B H58B 0.9500 .
C59B C60B 1.3900 .
C59B H59B 0.9500 .
C60B F10B 1.282(10) .
F9B F9B 0.963(15) 2_756
N1 H1N 0.8800 .
N2 H2N 0.8800 .
N3 H3N 0.8800 .
N5 H5N 0.8800 .
O1E C1E 1.4296 .
O1E H1E 0.8400 .
C1E C2E 1.331(7) .
C1E H1E1 0.9900 .
C1E H1E2 0.9900 .
C2E H2E1 0.9800 .
C2E H2E2 0.9800 .
C2E H2E3 0.9800 .
C1S C1S 1.293(14) 2_766
C1S Cl1S 1.824(9) .
C1S H1S1 0.9900 .
C1S H1S2 0.9900 .
O2E C3E 1.45(3) .
O2E H2E 0.8400 .
C3E C4E 1.63(4) .
C3E H3E1 0.9900 .
C3E H3E2 0.9900 .
C4E H4E1 0.9800 .
C4E H4E2 0.9800 .
C4E H4E3 0.9800 .
